data_7035956
loop_
_publ_author_name
'Adhikary, Amit'
'Jena, Himanshu Sekhar'
'Konar, Sanjit'

_publ_section_title
;
 A family of Fe(3+) based double-stranded helicates showing a
 magnetocaloric effect, and Rhodamine B dye and DNA binding activities.
;
_journal_issue 35
_journal_name_full 'Dalton transactions (Cambridge, England : 2003)'
_journal_page_first 15531
_journal_page_last 15543
_journal_paper_doi 10.1039/c5dt01569c
_journal_volume 44
_journal_year 2015
_chemical_formula_sum 'C38 H50 Cl2 Fe2 N8 O14'
_chemical_formula_weight 1025.44
_space_group_crystal_system triclinic
_space_group_IT_number 2
_space_group_name_Hall '-P 1'
_space_group_name_H-M_alt 'P -1'
_symmetry_space_group_name_Hall '-P 1'
_symmetry_space_group_name_H-M 'P -1'
_atom_sites_solution_hydrogens mixed
_audit_creation_method SHELXL-2014/7
_audit_update_record
;
2015-07-14 deposited with the CCDC.
2015-07-24 downloaded from the CCDC.
;
_cell_angle_alpha 106.9900(17)
_cell_angle_beta 92.5610(17)
_cell_angle_gamma 113.645(2)
_cell_formula_units_Z 2
_cell_length_a 12.8832(6)
_cell_length_b 13.5040(6)
_cell_length_c 15.2650(7)
_cell_measurement_reflns_used 14028
_cell_measurement_temperature 120(2)
_cell_measurement_theta_max 2.50
_cell_measurement_theta_min 26.37
_cell_volume 2286.53(19)
_computing_cell_refinement 'Bruker SAINT V7.60A (Bruker, 2008)'
_computing_data_collection 'Bruker SMART V5.631 (Bruker, 2002)'
_computing_data_reduction 'Bruker SAINT V7.60A (Bruker, 2008)'
_computing_molecular_graphics 'SHELXS-97 (Sheldrick, 2008)'
_computing_publication_material 'SHELXS-97 (Sheldrick, 2008)'
_computing_structure_refinement 'SHELXL-2014/7 (Sheldrick, 2014)'
_computing_structure_solution 'SHELXS-97 (Sheldrick, 2008)'
_diffrn_ambient_temperature 120(2)
_diffrn_measured_fraction_theta_full 1.00
_diffrn_measured_fraction_theta_max 1.00
_diffrn_measurement_device_type 'Bruker APEX-II CCD'
_diffrn_measurement_method '\f and \w scans'
_diffrn_radiation_type MoK\a
_diffrn_radiation_wavelength 0.71073
_diffrn_reflns_av_R_equivalents 0.0192
_diffrn_reflns_av_unetI/netI 0.0350
_diffrn_reflns_laue_measured_fraction_full 1.00
_diffrn_reflns_laue_measured_fraction_max 1.00
_diffrn_reflns_limit_h_max 16
_diffrn_reflns_limit_h_min -16
_diffrn_reflns_limit_k_max 16
_diffrn_reflns_limit_k_min -16
_diffrn_reflns_limit_l_max 19
_diffrn_reflns_limit_l_min -19
_diffrn_reflns_number 12574
_diffrn_reflns_point_group_measured_fraction_full 1.00
_diffrn_reflns_point_group_measured_fraction_max 1.00
_diffrn_reflns_theta_full 25.000
_diffrn_reflns_theta_max 26.372
_diffrn_reflns_theta_min 2.502
_exptl_absorpt_coefficient_mu 0.826
_exptl_absorpt_correction_T_max 0.7457
_exptl_absorpt_correction_T_min 0.5720
_exptl_absorpt_correction_type multi-scan
_exptl_absorpt_process_details SADABS
_exptl_crystal_colour Brown
_exptl_crystal_density_diffrn 1.489
_exptl_crystal_description Diamond
_exptl_crystal_F_000 1060
_exptl_crystal_size_max 0.420
_exptl_crystal_size_mid 0.340
_exptl_crystal_size_min 0.240
_refine_diff_density_max 1.070
_refine_diff_density_min -0.561
_refine_diff_density_rms 0.078
_refine_ls_extinction_method none
_refine_ls_goodness_of_fit_ref 1.031
_refine_ls_hydrogen_treatment constr
_refine_ls_matrix_type full
_refine_ls_number_parameters 612
_refine_ls_number_reflns 9336
_refine_ls_number_restraints 186
_refine_ls_restrained_S_all 1.020
_refine_ls_R_factor_all 0.0522
_refine_ls_R_factor_gt 0.0419
_refine_ls_shift/su_max 0.001
_refine_ls_shift/su_mean 0.000
_refine_ls_structure_factor_coef Fsqd
_refine_ls_weighting_details 'w=1/[\s^2^(Fo^2^)+(0.0704P)^2^+2.5661P] where P=(Fo^2^+2Fc^2^)/3'
_refine_ls_weighting_scheme calc
_refine_ls_wR_factor_gt 0.1170
_refine_ls_wR_factor_ref 0.1251
_reflns_Friedel_coverage 0.000
_reflns_number_gt 6862
_reflns_number_total 9336
_reflns_threshold_expression 'I > 2\s(I)'
_cod_data_source_file c5dt01569c2.cif
_cod_data_source_block Complex4
_cod_depositor_comments
;
The following automatic conversions were performed:

'_exptl_absorpt_correction_type' value 'Multi-scan' changed to
'multi-scan' according to
/usr/data/users/saulius/crontab/automatic-downloads/rss-feeds/RSC/lib/dictionaries/cif_core.dic
dictionary named 'cif_core.dic' version 2.4.2 from 2011-04-26.

Automatic conversion script
Id: cif_fix_values 3271 2015-04-21 07:52:19Z andrius 

 Adding full bibliography for 7035953--7035956.cif.
;
_cod_database_code 7035956
_audit_block_doi 10.5517/cc12dpgm
_shelx_shelxl_version_number 2014/7
_shelx_space_group_comment
;
The symmetry employed for this shelxl refinement is uniquely defined
by the following loop, which should always be used as a source of
symmetry information in preference to the above space-group names.
They are only intended as comments.
;
_shelx_estimated_absorpt_t_min 0.723
_shelx_estimated_absorpt_t_max 0.826

loop_
_space_group_symop_operation_xyz
'x, y, z'
'-x, -y, -z'

loop_
_atom_site_label
_atom_site_type_symbol
_atom_site_fract_x
_atom_site_fract_y
_atom_site_fract_z
_atom_site_U_iso_or_equiv
_atom_site_adp_type
_atom_site_occupancy
_atom_site_site_symmetry_order
_atom_site_calc_flag
_atom_site_refinement_flags_posn
_atom_site_refinement_flags_adp
_atom_site_refinement_flags_occupancy
_atom_site_disorder_assembly
_atom_site_disorder_group
O15 O 0.7250(4) 0.8064(4) 0.0046(2) 0.0378(9) Uani 0.65 1 d G . P . .
H H 0.7329 0.7792 0.0482 0.057 Uiso 1 1 d G U . . .
HA H 0.7710 0.8794 0.0227 0.057 Uiso 1 1 d G U . . .
Fe1 Fe 0.75046(3) 0.21591(4) 0.91935(3) 0.01684(11) Uani 1 1 d . U . . .
Fe2 Fe 0.68310(3) -0.17156(4) 0.54632(3) 0.01833(11) Uani 1 1 d . U . . .
Cl1 Cl 0.77893(7) 0.72183(8) 0.16285(6) 0.03404(19) Uani 1 1 d . . . . .
Cl2 Cl 0.93769(7) 0.15230(7) 0.28724(5) 0.02850(18) Uani 1 1 d . . . . .
O1 O 0.74178(17) 0.19611(19) 1.03806(13) 0.0228(4) Uani 1 1 d . U . . .
O2 O 0.69283(17) 0.17450(19) 0.77658(13) 0.0219(4) Uani 1 1 d . U . . .
O3 O 0.61982(18) -0.04602(19) 0.59463(13) 0.0225(4) Uani 1 1 d . U . . .
O4 O 0.78112(19) -0.23669(19) 0.49399(15) 0.0259(5) Uani 1 1 d . U . . .
O5 O 0.77314(18) 0.37026(19) 0.94996(14) 0.0241(4) Uani 1 1 d . U . . .
O6 O 0.79073(16) 0.07440(18) 0.88048(13) 0.0188(4) Uani 1 1 d . U . . .
O7 O 0.79107(17) -0.09252(18) 0.67834(13) 0.0211(4) Uani 1 1 d . U . . .
O8 O 0.54654(18) -0.26632(19) 0.45504(14) 0.0262(5) Uani 1 1 d . U . . .
O9 O 0.3692(4) 0.4782(4) 0.7538(4) 0.0921(15) Uani 1 1 d . U . . .
HB H 0.3263 0.4076 0.7393 0.138 Uiso 1 1 calc R U . . .
O10 O 0.7994(2) 0.2125(2) 0.43092(16) 0.0325(5) Uani 1 1 d . U . . .
HC H 0.8392 0.1989 0.3911 0.049 Uiso 1 1 calc R U . . .
O11 O 0.6074(3) 0.6360(3) 0.82851(18) 0.0433(6) Uani 1 1 d G . . . .
HD H 0.5375 0.5834 0.8206 0.065 Uiso 1 1 d G U . . .
HE H 0.6316 0.6773 0.8873 0.065 Uiso 1 1 d G U . . .
O12 O 0.2928(2) 0.0741(2) 0.75623(17) 0.0346(5) Uani 1 1 d G . . . .
HF H 0.2342 0.0099 0.7510 0.052 Uiso 1 1 d G U . . .
HG H 0.2725 0.1301 0.7726 0.052 Uiso 1 1 d G U . . .
O13 O 0.8467(3) 0.0428(2) 0.06396(16) 0.0434(7) Uani 1 1 d G . . . .
HH H 0.8688 0.0721 0.1242 0.065 Uiso 1 1 d G U . . .
HI H 0.8128 0.0794 0.0456 0.065 Uiso 1 1 d G U . . .
N1 N 0.5686(2) 0.1490(2) 0.90229(15) 0.0186(5) Uani 1 1 d . U . . .
N2 N 0.5164(2) 0.1298(2) 0.81346(15) 0.0204(5) Uani 1 1 d . U . . .
HJ H 0.4423 0.1100 0.7987 0.025 Uiso 1 1 calc R U . . .
N3 N 0.7312(2) 0.0420(2) 0.50617(16) 0.0193(5) Uani 1 1 d . U . . .
HK H 0.7564 0.0975 0.4823 0.023 Uiso 1 1 calc R U . . .
N4 N 0.7665(2) -0.0460(2) 0.48566(15) 0.0184(5) Uani 1 1 d . U . . .
N5 N 0.9217(2) 0.2804(2) 0.89401(15) 0.0186(5) Uani 1 1 d . U . . .
N6 N 0.9678(2) 0.2010(2) 0.87959(16) 0.0190(5) Uani 1 1 d . U . . .
HL H 1.0407 0.2193 0.8759 0.023 Uiso 1 1 calc R U . . .
N7 N 0.6715(2) -0.2460(2) 0.71023(15) 0.0186(5) Uani 1 1 d . U . . .
HM H 0.6523 -0.2873 0.7471 0.022 Uiso 1 1 calc R U . . .
N8 N 0.6031(2) -0.2777(2) 0.62471(15) 0.0180(5) Uani 1 1 d . U . . .
C1 C 0.6600(3) 0.1745(3) 1.08960(19) 0.0195(6) Uani 1 1 d . U . . .
C2 C 0.6909(3) 0.1811(3) 1.18176(19) 0.0251(6) Uani 1 1 d . U . . .
HN H 0.7691 0.2035 1.2061 0.030 Uiso 1 1 calc R U . . .
C3 C 0.6085(3) 0.1555(3) 1.2370(2) 0.0254(7) Uani 1 1 d . U . . .
HO H 0.6309 0.1604 1.2988 0.031 Uiso 1 1 calc R U . . .
C4 C 0.4930(3) 0.1226(3) 1.2032(2) 0.0251(6) Uani 1 1 d . U . . .
HP H 0.4368 0.1041 1.2413 0.030 Uiso 1 1 calc R U . . .
C5 C 0.4613(3) 0.1171(3) 1.1140(2) 0.0227(6) Uani 1 1 d . U . . .
HQ H 0.3827 0.0951 1.0909 0.027 Uiso 1 1 calc R U . . .
C6 C 0.5437(2) 0.1439(3) 1.05615(18) 0.0185(6) Uani 1 1 d . U . . .
C7 C 0.5016(2) 0.1301(3) 0.96220(18) 0.0198(6) Uani 1 1 d . U . . .
HR H 0.4215 0.1063 0.9435 0.024 Uiso 1 1 calc R U . . .
C8 C 0.5869(3) 0.1436(3) 0.75242(19) 0.0192(6) Uani 1 1 d . U . . .
C9 C 0.5325(3) 0.1182(3) 0.65438(19) 0.0223(6) Uani 1 1 d . U . . .
HS H 0.4968 0.1710 0.6549 0.027 Uiso 1 1 calc R U . . .
HT H 0.4705 0.0388 0.6308 0.027 Uiso 1 1 calc R U . . .
C10 C 0.6189(3) 0.1311(3) 0.58846(19) 0.0221(6) Uani 1 1 d . U . . .
HU H 0.5836 0.1329 0.5303 0.027 Uiso 1 1 calc R U . . .
HV H 0.6875 0.2054 0.6178 0.027 Uiso 1 1 calc R U . . .
C11 C 0.6567(2) 0.0363(3) 0.56426(18) 0.0193(6) Uani 1 1 d . U . . .
C12 C 0.8486(2) -0.0354(3) 0.43748(18) 0.0188(6) Uani 1 1 d . U . . .
HW H 0.8774 0.0287 0.4166 0.023 Uiso 1 1 calc R U . . .
C13 C 0.8978(2) -0.1160(3) 0.41430(18) 0.0196(6) Uani 1 1 d . U . . .
C14 C 0.9874(3) -0.0938(3) 0.36312(18) 0.0223(6) Uani 1 1 d . U . . .
HX H 1.0105 -0.0289 0.3433 0.027 Uiso 1 1 calc R U . . .
C15 C 1.0425(3) -0.1644(3) 0.34100(19) 0.0258(7) Uani 1 1 d . U . . .
HY H 1.1036 -0.1479 0.3070 0.031 Uiso 1 1 calc R U . . .
C16 C 1.0074(3) -0.2603(3) 0.3692(2) 0.0289(7) Uani 1 1 d . U . . .
HZ H 1.0442 -0.3099 0.3533 0.035 Uiso 1 1 calc R U . . .
C17 C 0.9198(3) -0.2844(3) 0.4200(2) 0.0275(7) Uani 1 1 d . U . . .
H0AA H 0.8973 -0.3501 0.4387 0.033 Uiso 1 1 calc R U . . .
C18 C 0.8633(3) -0.2121(3) 0.44447(19) 0.0217(6) Uani 1 1 d . U . . .
C19 C 0.8387(3) 0.4561(3) 0.92315(19) 0.0212(6) Uani 1 1 d . U . . .
C20 C 0.8092(3) 0.5478(3) 0.9317(2) 0.0286(7) Uani 1 1 d . U . . .
H1AA H 0.7425 0.5466 0.9564 0.034 Uiso 1 1 calc R U . . .
C21 C 0.8751(3) 0.6385(3) 0.9051(2) 0.0312(7) Uani 1 1 d . U . . .
H2AA H 0.8520 0.6981 0.9099 0.037 Uiso 1 1 calc R U . . .
C22 C 0.9752(3) 0.6452(3) 0.8711(2) 0.0322(7) Uani 1 1 d . U . . .
H3AA H 1.0203 0.7088 0.8531 0.039 Uiso 1 1 calc R U . . .
C23 C 1.0079(3) 0.5582(3) 0.8639(2) 0.0269(7) Uani 1 1 d . U . . .
H4AA H 1.0767 0.5627 0.8415 0.032 Uiso 1 1 calc R U . . .
C24 C 0.9412(3) 0.4627(3) 0.88905(19) 0.0214(6) Uani 1 1 d . U . . .
C25 C 0.9811(2) 0.3755(3) 0.88010(18) 0.0206(6) Uani 1 1 d . U . . .
H5AA H 1.0543 0.3884 0.8632 0.025 Uiso 1 1 calc R U . . .
C26 C 0.8936(2) 0.0959(3) 0.87192(17) 0.0173(6) Uani 1 1 d . U . . .
C27 C 0.9383(2) 0.0061(3) 0.85528(19) 0.0195(6) Uani 1 1 d . U . . .
H6AA H 0.9869 0.0201 0.9137 0.023 Uiso 1 1 calc R U . . .
H7AA H 0.9879 0.0144 0.8077 0.023 Uiso 1 1 calc R U . . .
C28 C 0.8451(3) -0.1151(3) 0.82334(19) 0.0205(6) Uani 1 1 d . U . . .
H8AA H 0.7976 -0.1240 0.8722 0.025 Uiso 1 1 calc R U . . .
H9AA H 0.8817 -0.1682 0.8167 0.025 Uiso 1 1 calc R U . . .
C29 C 0.7671(2) -0.1499(2) 0.73238(18) 0.0175(6) Uani 1 1 d . U . . .
C30 C 0.5057(3) -0.3671(3) 0.60257(19) 0.0207(6) Uani 1 1 d . U . . .
H0BA H 0.4844 -0.4064 0.6460 0.025 Uiso 1 1 calc R U . . .
C31 C 0.4273(2) -0.4109(3) 0.51589(19) 0.0202(6) Uani 1 1 d . U . . .
C32 C 0.3250(3) -0.5102(3) 0.5011(2) 0.0249(6) Uani 1 1 d . U . . .
H1BA H 0.3093 -0.5435 0.5487 0.030 Uiso 1 1 calc R U . . .
C33 C 0.2462(3) -0.5608(3) 0.4181(2) 0.0276(7) Uani 1 1 d . U . . .
H2BA H 0.1764 -0.6274 0.4089 0.033 Uiso 1 1 calc R U . . .
C34 C 0.2716(3) -0.5116(3) 0.3484(2) 0.0296(7) Uani 1 1 d . U . . .
H3BA H 0.2186 -0.5458 0.2910 0.036 Uiso 1 1 calc R U . . .
C35 C 0.3714(3) -0.4151(3) 0.3609(2) 0.0274(7) Uani 1 1 d . U . . .
H4BA H 0.3866 -0.3843 0.3118 0.033 Uiso 1 1 calc R U . . .
C36 C 0.4520(3) -0.3603(3) 0.4452(2) 0.0217(6) Uani 1 1 d . U . . .
C37 C 0.3063(5) 0.5402(4) 0.7851(4) 0.0667(13) Uani 1 1 d . U . . .
H5BA H 0.2994 0.5463 0.8499 0.100 Uiso 1 1 calc R U . . .
H6BA H 0.2292 0.5007 0.7462 0.100 Uiso 1 1 calc R U . . .
H7BA H 0.3458 0.6173 0.7812 0.100 Uiso 1 1 calc R U . . .
C38 C 0.8317(4) 0.3323(4) 0.4660(3) 0.0460(10) Uani 1 1 d . U . . .
H8BA H 0.7853 0.3483 0.5125 0.069 Uiso 1 1 calc R U . . .
H9BA H 0.8185 0.3583 0.4147 0.069 Uiso 1 1 calc R U . . .
H0CA H 0.9135 0.3732 0.4949 0.069 Uiso 1 1 calc R U . . .
O1AA O 0.4136(8) 0.3150(10) 0.9935(6) 0.024(2) Uani 0.2 1 d . U P A 2
O0AA O 0.5104(12) 0.4085(16) 0.9724(11) 0.038(4) Uani 0.15 1 d . U P A 2

loop_
_atom_site_aniso_label
_atom_site_aniso_U_11
_atom_site_aniso_U_22
_atom_site_aniso_U_33
_atom_site_aniso_U_23
_atom_site_aniso_U_13
_atom_site_aniso_U_12
O15 0.053(2) 0.043(2) 0.0212(17) 0.0143(16) 0.0001(16) 0.022(2)
Fe1 0.0145(2) 0.0206(2) 0.0171(2) 0.00777(16) 0.00350(14) 0.00819(19)
Fe2 0.0192(2) 0.0183(2) 0.0187(2) 0.00987(17) 0.00486(15) 0.00660(19)
Cl1 0.0237(4) 0.0420(5) 0.0351(4) 0.0100(4) 0.0046(3) 0.0152(4)
Cl2 0.0292(4) 0.0340(5) 0.0272(4) 0.0118(3) 0.0089(3) 0.0171(4)
O1 0.0172(10) 0.0320(13) 0.0205(9) 0.0118(9) 0.0039(8) 0.0099(10)
O2 0.0188(10) 0.0312(13) 0.0199(9) 0.0116(9) 0.0054(8) 0.0128(10)
O3 0.0251(11) 0.0246(12) 0.0233(10) 0.0138(9) 0.0081(8) 0.0119(10)
O4 0.0286(12) 0.0215(12) 0.0327(11) 0.0146(9) 0.0130(9) 0.0113(11)
O5 0.0244(11) 0.0235(12) 0.0277(10) 0.0099(9) 0.0084(8) 0.0125(10)
O6 0.0149(10) 0.0203(12) 0.0228(10) 0.0089(8) 0.0050(8) 0.0081(10)
O7 0.0211(10) 0.0189(12) 0.0232(10) 0.0109(8) 0.0021(8) 0.0061(10)
O8 0.0253(11) 0.0264(13) 0.0226(10) 0.0121(9) 0.0012(8) 0.0048(11)
O9 0.083(3) 0.070(3) 0.157(4) 0.060(3) 0.071(3) 0.046(3)
O10 0.0468(15) 0.0322(14) 0.0346(12) 0.0198(11) 0.0215(11) 0.0254(13)
O11 0.0520(16) 0.0477(19) 0.0390(14) 0.0281(13) 0.0141(12) 0.0201(16)
O12 0.0217(11) 0.0382(16) 0.0402(13) 0.0089(11) 0.0003(10) 0.0131(12)
O13 0.0664(19) 0.0561(18) 0.0296(12) 0.0184(12) 0.0112(12) 0.0449(17)
N1 0.0177(11) 0.0220(14) 0.0168(11) 0.0074(10) 0.0018(9) 0.0087(12)
N2 0.0160(11) 0.0290(15) 0.0182(11) 0.0097(10) 0.0022(9) 0.0106(12)
N3 0.0213(12) 0.0205(14) 0.0219(11) 0.0126(10) 0.0046(9) 0.0107(12)
N4 0.0200(12) 0.0198(14) 0.0168(11) 0.0089(10) 0.0022(9) 0.0081(12)
N5 0.0194(12) 0.0197(14) 0.0185(11) 0.0064(10) 0.0038(9) 0.0101(12)
N6 0.0144(11) 0.0202(14) 0.0237(12) 0.0069(10) 0.0035(9) 0.0091(11)
N7 0.0210(12) 0.0177(14) 0.0168(11) 0.0086(9) 0.0029(9) 0.0062(12)
N8 0.0175(12) 0.0188(14) 0.0178(11) 0.0073(10) 0.0027(9) 0.0074(12)
C1 0.0231(14) 0.0196(16) 0.0186(13) 0.0074(11) 0.0061(11) 0.0112(14)
C2 0.0262(15) 0.0331(19) 0.0216(14) 0.0102(13) 0.0027(12) 0.0178(16)
C3 0.0356(17) 0.0297(19) 0.0187(13) 0.0111(13) 0.0079(12) 0.0192(16)
C4 0.0314(17) 0.0288(18) 0.0233(14) 0.0126(13) 0.0150(13) 0.0174(16)
C5 0.0229(15) 0.0258(18) 0.0242(14) 0.0110(13) 0.0092(11) 0.0129(15)
C6 0.0208(14) 0.0192(16) 0.0189(13) 0.0074(11) 0.0050(11) 0.0110(14)
C7 0.0164(13) 0.0227(17) 0.0217(13) 0.0087(12) 0.0041(11) 0.0090(14)
C8 0.0222(14) 0.0182(16) 0.0201(13) 0.0083(11) 0.0040(11) 0.0104(14)
C9 0.0226(15) 0.0290(18) 0.0205(13) 0.0097(12) 0.0037(11) 0.0153(15)
C10 0.0268(15) 0.0272(17) 0.0196(13) 0.0132(12) 0.0066(11) 0.0149(15)
C11 0.0186(14) 0.0244(17) 0.0149(12) 0.0077(11) -0.0003(10) 0.0089(14)
C12 0.0188(14) 0.0197(16) 0.0160(12) 0.0087(11) 0.0015(10) 0.0049(13)
C13 0.0204(14) 0.0235(17) 0.0130(12) 0.0050(11) 0.0012(10) 0.0086(14)
C14 0.0216(14) 0.0272(18) 0.0154(13) 0.0071(12) 0.0024(11) 0.0082(14)
C15 0.0209(15) 0.036(2) 0.0188(14) 0.0078(13) 0.0031(11) 0.0119(15)
C16 0.0270(16) 0.035(2) 0.0254(15) 0.0062(13) 0.0037(12) 0.0170(17)
C17 0.0323(17) 0.0233(18) 0.0298(16) 0.0107(13) 0.0069(13) 0.0136(16)
C18 0.0221(14) 0.0235(17) 0.0181(13) 0.0065(12) 0.0032(11) 0.0091(14)
C19 0.0237(15) 0.0201(17) 0.0179(13) 0.0055(11) 0.0000(11) 0.0089(14)
C20 0.0301(17) 0.0303(19) 0.0290(16) 0.0090(13) 0.0020(13) 0.0178(16)
C21 0.0385(19) 0.0223(18) 0.0327(16) 0.0086(13) -0.0051(14) 0.0147(17)
C22 0.0349(18) 0.0244(19) 0.0347(17) 0.0147(14) -0.0027(14) 0.0081(17)
C23 0.0272(16) 0.0236(18) 0.0278(15) 0.0110(13) 0.0029(12) 0.0077(16)
C24 0.0213(14) 0.0187(16) 0.0200(13) 0.0054(11) -0.0019(11) 0.0060(14)
C25 0.0185(14) 0.0229(17) 0.0181(13) 0.0058(12) 0.0026(11) 0.0076(14)
C26 0.0190(14) 0.0210(16) 0.0114(12) 0.0049(11) 0.0012(10) 0.0087(13)
C27 0.0181(14) 0.0215(16) 0.0201(13) 0.0063(11) 0.0020(10) 0.0105(13)
C28 0.0213(14) 0.0200(16) 0.0211(13) 0.0086(11) 0.0023(11) 0.0089(14)
C29 0.0185(14) 0.0181(16) 0.0188(13) 0.0063(11) 0.0061(10) 0.0104(14)
C30 0.0226(15) 0.0207(16) 0.0219(13) 0.0091(12) 0.0078(11) 0.0107(14)
C31 0.0194(14) 0.0169(16) 0.0223(13) 0.0043(11) 0.0034(11) 0.0076(14)
C32 0.0229(15) 0.0197(17) 0.0296(15) 0.0074(12) 0.0041(12) 0.0075(14)
C33 0.0200(15) 0.0183(18) 0.0357(17) 0.0033(13) 0.0004(12) 0.0042(15)
C34 0.0285(17) 0.0260(19) 0.0263(15) 0.0004(13) -0.0040(12) 0.0108(16)
C35 0.0305(17) 0.0265(18) 0.0203(14) 0.0058(12) -0.0001(12) 0.0096(16)
C36 0.0215(14) 0.0187(16) 0.0246(14) 0.0067(12) 0.0029(11) 0.0090(14)
C37 0.057(3) 0.041(3) 0.097(4) 0.016(3) 0.021(3) 0.021(3)
C38 0.063(3) 0.035(2) 0.050(2) 0.0177(18) 0.018(2) 0.028(2)
O1AA 0.016(4) 0.036(6) 0.015(4) 0.005(4) -0.005(3) 0.011(5)
O0AA 0.010(6) 0.054(9) 0.044(9) 0.018(7) 0.002(5) 0.008(6)

loop_
_atom_type_symbol
_atom_type_description
_atom_type_scat_dispersion_real
_atom_type_scat_dispersion_imag
_atom_type_scat_source
C C 0.0033 0.0016 'International Tables Vol C Tables 4.2.6.8 and 6.1.1.4'
H H 0.0000 0.0000 'International Tables Vol C Tables 4.2.6.8 and 6.1.1.4'
N N 0.0061 0.0033 'International Tables Vol C Tables 4.2.6.8 and 6.1.1.4'
O O 0.0106 0.0060 'International Tables Vol C Tables 4.2.6.8 and 6.1.1.4'
Cl Cl 0.1484 0.1585 'International Tables Vol C Tables 4.2.6.8 and 6.1.1.4'
Fe Fe 0.3463 0.8444 'International Tables Vol C Tables 4.2.6.8 and 6.1.1.4'

loop_
_geom_angle_atom_site_label_1
_geom_angle_atom_site_label_2
_geom_angle_atom_site_label_3
_geom_angle
H O15 HA 109.5
O5 Fe1 O1 101.29(9)
O5 Fe1 O2 93.85(8)
O1 Fe1 O2 155.24(9)
O5 Fe1 O6 158.25(9)
O1 Fe1 O6 86.18(8)
O2 Fe1 O6 86.88(7)
O5 Fe1 N1 94.16(9)
O1 Fe1 N1 84.52(8)
O2 Fe1 N1 74.86(8)
O6 Fe1 N1 106.96(9)
O5 Fe1 N5 84.15(9)
O1 Fe1 N5 112.90(8)
O2 Fe1 N5 87.88(8)
O6 Fe1 N5 74.15(8)
N1 Fe1 N5 162.52(8)
O4 Fe2 O8 99.56(10)
O4 Fe2 N4 84.61(9)
O8 Fe2 N4 99.85(9)
O4 Fe2 O7 92.00(9)
O8 Fe2 O7 158.45(8)
N4 Fe2 O7 99.30(9)
O4 Fe2 N8 101.05(9)
O8 Fe2 N8 85.23(9)
N4 Fe2 N8 171.75(9)
O7 Fe2 N8 74.68(8)
O4 Fe2 O3 158.60(9)
O8 Fe2 O3 90.17(9)
N4 Fe2 O3 74.91(8)
O7 Fe2 O3 85.33(8)
N8 Fe2 O3 98.71(8)
C1 O1 Fe1 135.05(17)
C8 O2 Fe1 115.76(17)
C11 O3 Fe2 115.65(17)
C18 O4 Fe2 136.81(19)
C19 O5 Fe1 133.08(18)
C26 O6 Fe1 116.45(19)
C29 O7 Fe2 115.6(2)
C36 O8 Fe2 135.61(17)
C37 O9 HB 109.5
C38 O10 HC 109.5
HD O11 HE 109.5
HF O12 HG 109.5
HH O13 HI 109.5
C7 N1 N2 116.7(2)
C7 N1 Fe1 130.21(19)
N2 N1 Fe1 112.96(16)
C8 N2 N1 115.0(2)
C8 N2 HJ 122.5
N1 N2 HJ 122.5
C11 N3 N4 115.4(2)
C11 N3 HK 122.3
N4 N3 HK 122.3
C12 N4 N3 116.5(2)
C12 N4 Fe2 130.03(19)
N3 N4 Fe2 113.38(16)
C25 N5 N6 117.3(2)
C25 N5 Fe1 128.86(19)
N6 N5 Fe1 113.28(18)
C26 N6 N5 114.9(2)
C26 N6 HL 122.6
N5 N6 HL 122.6
C29 N7 N8 115.5(2)
C29 N7 HM 122.2
N8 N7 HM 122.2
C30 N8 N7 117.8(2)
C30 N8 Fe2 129.50(18)
N7 N8 Fe2 112.66(18)
O1 C1 C6 123.2(2)
O1 C1 C2 118.5(3)
C6 C1 C2 118.3(2)
C3 C2 C1 120.8(3)
C3 C2 HN 119.6
C1 C2 HN 119.6
C2 C3 C4 120.9(3)
C2 C3 HO 119.6
C4 C3 HO 119.6
C5 C4 C3 119.3(3)
C5 C4 HP 120.4
C3 C4 HP 120.4
C4 C5 C6 121.1(3)
C4 C5 HQ 119.5
C6 C5 HQ 119.5
C1 C6 C5 119.6(2)
C1 C6 C7 123.1(2)
C5 C6 C7 117.2(3)
N1 C7 C6 122.6(3)
N1 C7 HR 118.7
C6 C7 HR 118.7
O2 C8 N2 120.7(2)
O2 C8 C9 122.8(2)
N2 C8 C9 116.4(2)
C8 C9 C10 112.7(2)
C8 C9 HS 109.1
C10 C9 HS 109.1
C8 C9 HT 109.1
C10 C9 HT 109.1
HS C9 HT 107.8
C11 C10 C9 113.5(2)
C11 C10 HU 108.9
C9 C10 HU 108.9
C11 C10 HV 108.9
C9 C10 HV 108.9
HU C10 HV 107.7
O3 C11 N3 120.5(3)
O3 C11 C10 123.1(2)
N3 C11 C10 116.4(2)
N4 C12 C13 123.1(3)
N4 C12 HW 118.4
C13 C12 HW 118.4
C14 C13 C18 119.7(3)
C14 C13 C12 117.6(3)
C18 C13 C12 122.7(2)
C15 C14 C13 121.3(3)
C15 C14 HX 119.3
C13 C14 HX 119.3
C14 C15 C16 119.2(3)
C14 C15 HY 120.4
C16 C15 HY 120.4
C17 C16 C15 121.0(3)
C17 C16 HZ 119.5
C15 C16 HZ 119.5
C16 C17 C18 120.7(3)
C16 C17 H0AA 119.7
C18 C17 H0AA 119.7
O4 C18 C13 122.7(3)
O4 C18 C17 119.2(3)
C13 C18 C17 118.1(3)
O5 C19 C20 119.2(3)
O5 C19 C24 122.9(2)
C20 C19 C24 117.8(3)
C21 C20 C19 121.1(3)
C21 C20 H1AA 119.5
C19 C20 H1AA 119.5
C20 C21 C22 121.4(3)
C20 C21 H2AA 119.3
C22 C21 H2AA 119.3
C23 C22 C21 119.0(3)
C23 C22 H3AA 120.5
C21 C22 H3AA 120.5
C22 C23 C24 121.1(3)
C22 C23 H4AA 119.4
C24 C23 H4AA 119.4
C23 C24 C19 119.6(3)
C23 C24 C25 118.0(3)
C19 C24 C25 122.4(3)
N5 C25 C24 122.8(3)
N5 C25 H5AA 118.6
C24 C25 H5AA 118.6
O6 C26 N6 120.3(2)
O6 C26 C27 122.4(3)
N6 C26 C27 117.2(2)
C26 C27 C28 113.9(2)
C26 C27 H6AA 108.8
C28 C27 H6AA 108.8
C26 C27 H7AA 108.8
C28 C27 H7AA 108.8
H6AA C27 H7AA 107.7
C27 C28 C29 114.5(2)
C27 C28 H8AA 108.6
C29 C28 H8AA 108.6
C27 C28 H9AA 108.6
C29 C28 H9AA 108.6
H8AA C28 H9AA 107.6
O7 C29 N7 120.5(2)
O7 C29 C28 122.7(3)
N7 C29 C28 116.8(2)
N8 C30 C31 123.8(3)
N8 C30 H0BA 118.1
C31 C30 H0BA 118.1
C32 C31 C36 120.0(3)
C32 C31 C30 117.2(3)
C36 C31 C30 122.7(3)
C33 C32 C31 121.2(3)
C33 C32 H1BA 119.4
C31 C32 H1BA 119.4
C32 C33 C34 118.5(3)
C32 C33 H2BA 120.7
C34 C33 H2BA 120.7
C35 C34 C33 121.4(3)
C35 C34 H3BA 119.3
C33 C34 H3BA 119.3
C34 C35 C36 121.4(3)
C34 C35 H4BA 119.3
C36 C35 H4BA 119.3
O8 C36 C35 119.6(3)
O8 C36 C31 123.0(3)
C35 C36 C31 117.5(3)
O9 C37 H5BA 109.5
O9 C37 H6BA 109.5
H5BA C37 H6BA 109.5
O9 C37 H7BA 109.5
H5BA C37 H7BA 109.5
H6BA C37 H7BA 109.5
O10 C38 H8BA 109.5
O10 C38 H9BA 109.5
H8BA C38 H9BA 109.5
O10 C38 H0CA 109.5
H8BA C38 H0CA 109.5
H9BA C38 H0CA 109.5

loop_
_geom_bond_atom_site_label_1
_geom_bond_atom_site_label_2
_geom_bond_distance
O15 H 0.8700
O15 HA 0.8699
Fe1 O5 1.892(2)
Fe1 O1 1.9092(18)
Fe1 O2 2.1033(19)
Fe1 O6 2.1055(19)
Fe1 N1 2.117(2)
Fe1 N5 2.124(2)
Fe2 O4 1.891(2)
Fe2 O8 1.899(2)
Fe2 N4 2.105(2)
Fe2 O7 2.106(2)
Fe2 N8 2.116(2)
Fe2 O3 2.125(2)
O1 C1 1.333(3)
O2 C8 1.257(4)
O3 C11 1.255(4)
O4 C18 1.319(3)
O5 C19 1.322(4)
O6 C26 1.260(3)
O7 C29 1.257(3)
O8 C36 1.322(4)
O9 C37 1.389(5)
O9 HB 0.8400
O10 C38 1.418(4)
O10 HC 0.8400
O11 HD 0.8700
O11 HE 0.8699
O12 HF 0.8700
O12 HG 0.8698
O13 HH 0.8699
O13 HI 0.8700
N1 C7 1.295(3)
N1 N2 1.390(3)
N2 C8 1.330(3)
N2 HJ 0.8800
N3 C11 1.330(4)
N3 N4 1.395(3)
N3 HK 0.8800
N4 C12 1.300(3)
N5 C25 1.290(4)
N5 N6 1.391(3)
N6 C26 1.321(4)
N6 HL 0.8800
N7 C29 1.319(4)
N7 N8 1.390(3)
N7 HM 0.8800
N8 C30 1.286(4)
C1 C6 1.410(4)
C1 C2 1.412(4)
C2 C3 1.383(4)
C2 HN 0.9500
C3 C4 1.395(5)
C3 HO 0.9500
C4 C5 1.377(4)
C4 HP 0.9500
C5 C6 1.414(4)
C5 HQ 0.9500
C6 C7 1.442(4)
C7 HR 0.9500
C8 C9 1.504(4)
C9 C10 1.526(4)
C9 HS 0.9900
C9 HT 0.9900
C10 C11 1.501(4)
C10 HU 0.9900
C10 HV 0.9900
C12 C13 1.436(4)
C12 HW 0.9500
C13 C14 1.404(4)
C13 C18 1.414(4)
C14 C15 1.380(4)
C14 HX 0.9500
C15 C16 1.392(5)
C15 HY 0.9500
C16 C17 1.383(4)
C16 HZ 0.9500
C17 C18 1.415(4)
C17 H0AA 0.9500
C19 C20 1.408(4)
C19 C24 1.420(4)
C20 C21 1.369(5)
C20 H1AA 0.9500
C21 C22 1.391(5)
C21 H2AA 0.9500
C22 C23 1.377(4)
C22 H3AA 0.9500
C23 C24 1.407(4)
C23 H4AA 0.9500
C24 C25 1.438(4)
C25 H5AA 0.9500
C26 C27 1.504(4)
C27 C28 1.504(4)
C27 H6AA 0.9900
C27 H7AA 0.9900
C28 C29 1.508(4)
C28 H8AA 0.9900
C28 H9AA 0.9900
C30 C31 1.437(4)
C30 H0BA 0.9500
C31 C32 1.402(5)
C31 C36 1.421(4)
C32 C33 1.387(4)
C32 H1BA 0.9500
C33 C34 1.397(5)
C33 H2BA 0.9500
C34 C35 1.370(5)
C34 H3BA 0.9500
C35 C36 1.411(4)
C35 H4BA 0.9500
C37 H5BA 0.9800
C37 H6BA 0.9800
C37 H7BA 0.9800
C38 H8BA 0.9800
C38 H9BA 0.9800
C38 H0CA 0.9800
O1AA O0AA 1.50(2)

loop_
_geom_torsion_atom_site_label_1
_geom_torsion_atom_site_label_2
_geom_torsion_atom_site_label_3
_geom_torsion_atom_site_label_4
_geom_torsion
O8 Fe2 O4 C18 100.0(3)
N4 Fe2 O4 C18 0.9(3)
O7 Fe2 O4 C18 -98.2(3)
N8 Fe2 O4 C18 -173.0(3)
O3 Fe2 O4 C18 -15.9(5)
O1 Fe1 O5 C19 139.9(2)
O2 Fe1 O5 C19 -59.8(3)
O6 Fe1 O5 C19 31.4(4)
N1 Fe1 O5 C19 -134.9(2)
N5 Fe1 O5 C19 27.6(2)
O4 Fe2 O8 C36 95.4(3)
N4 Fe2 O8 C36 -178.5(3)
O7 Fe2 O8 C36 -26.2(4)
N8 Fe2 O8 C36 -5.1(3)
O3 Fe2 O8 C36 -103.8(3)
C7 N1 N2 C8 -176.2(3)
Fe1 N1 N2 C8 7.4(3)
C11 N3 N4 C12 -172.6(2)
C11 N3 N4 Fe2 3.7(3)
C25 N5 N6 C26 -164.0(2)
Fe1 N5 N6 C26 8.4(3)
C29 N7 N8 C30 -176.0(2)
C29 N7 N8 Fe2 7.0(3)
Fe1 O1 C1 C6 9.4(5)
Fe1 O1 C1 C2 -171.4(2)
O1 C1 C2 C3 -177.7(3)
C6 C1 C2 C3 1.5(4)
C1 C2 C3 C4 -0.1(5)
C2 C3 C4 C5 -0.9(5)
C3 C4 C5 C6 0.3(5)
O1 C1 C6 C5 177.1(3)
C2 C1 C6 C5 -2.1(4)
O1 C1 C6 C7 1.6(5)
C2 C1 C6 C7 -177.6(3)
C4 C5 C6 C1 1.2(4)
C4 C5 C6 C7 176.9(3)
N2 N1 C7 C6 178.5(3)
Fe1 N1 C7 C6 -6.0(4)
C1 C6 C7 N1 -2.5(5)
C5 C6 C7 N1 -178.1(3)
Fe1 O2 C8 N2 -5.2(4)
Fe1 O2 C8 C9 176.0(2)
N1 N2 C8 O2 -1.6(4)
N1 N2 C8 C9 177.3(2)
O2 C8 C9 C10 1.5(4)
N2 C8 C9 C10 -177.4(3)
C8 C9 C10 C11 72.8(3)
Fe2 O3 C11 N3 -0.4(3)
Fe2 O3 C11 C10 178.1(2)
N4 N3 C11 O3 -2.2(4)
N4 N3 C11 C10 179.1(2)
C9 C10 C11 O3 0.7(4)
C9 C10 C11 N3 179.3(2)
N3 N4 C12 C13 177.2(2)
Fe2 N4 C12 C13 1.5(4)
N4 C12 C13 C14 -179.0(3)
N4 C12 C13 C18 -1.9(4)
C18 C13 C14 C15 0.3(4)
C12 C13 C14 C15 177.5(3)
C13 C14 C15 C16 0.8(4)
C14 C15 C16 C17 -1.0(5)
C15 C16 C17 C18 0.1(5)
Fe2 O4 C18 C13 -1.6(5)
Fe2 O4 C18 C17 178.5(2)
C14 C13 C18 O4 178.9(3)
C12 C13 C18 O4 1.9(5)
C14 C13 C18 C17 -1.2(4)
C12 C13 C18 C17 -178.2(3)
C16 C17 C18 O4 -179.1(3)
C16 C17 C18 C13 1.0(5)
Fe1 O5 C19 C20 157.9(2)
Fe1 O5 C19 C24 -24.6(4)
O5 C19 C20 C21 179.8(3)
C24 C19 C20 C21 2.1(4)
C19 C20 C21 C22 -1.8(5)
C20 C21 C22 C23 0.3(5)
C21 C22 C23 C24 0.9(5)
C22 C23 C24 C19 -0.4(4)
C22 C23 C24 C25 -179.7(3)
O5 C19 C24 C23 -178.5(3)
C20 C19 C24 C23 -1.0(4)
O5 C19 C24 C25 0.7(4)
C20 C19 C24 C25 178.2(3)
N6 N5 C25 C24 177.5(2)
Fe1 N5 C25 C24 6.5(4)
C23 C24 C25 N5 -174.2(3)
C19 C24 C25 N5 6.6(4)
Fe1 O6 C26 N6 -5.5(3)
Fe1 O6 C26 C27 172.90(18)
N5 N6 C26 O6 -2.1(3)
N5 N6 C26 C27 179.4(2)
O6 C26 C27 C28 16.3(3)
N6 C26 C27 C28 -165.3(2)
C26 C27 C28 C29 60.8(3)
Fe2 O7 C29 N7 -8.3(3)
Fe2 O7 C29 C28 170.44(19)
N8 N7 C29 O7 0.7(4)
N8 N7 C29 C28 -178.1(2)
C27 C28 C29 O7 13.9(4)
C27 C28 C29 N7 -167.3(2)
N7 N8 C30 C31 -178.8(2)
Fe2 N8 C30 C31 -2.4(4)
N8 C30 C31 C32 179.1(3)
N8 C30 C31 C36 1.6(4)
C36 C31 C32 C33 -0.1(4)
C30 C31 C32 C33 -177.7(3)
C31 C32 C33 C34 1.0(4)
C32 C33 C34 C35 -0.5(5)
C33 C34 C35 C36 -0.8(5)
Fe2 O8 C36 C35 -173.3(2)
Fe2 O8 C36 C31 5.9(4)
C34 C35 C36 O8 -179.0(3)
C34 C35 C36 C31 1.6(4)
C32 C31 C36 O8 179.5(3)
C30 C31 C36 O8 -3.0(4)
C32 C31 C36 C35 -1.2(4)
C30 C31 C36 C35 176.3(3)
